data_1100277
loop_
_publ_author_name
'Harms, K.'
'Sheldrick, G. M.'
'Gl\"usenkamp, K.-H.'
'Tietze, L.-F.'

_publ_section_title
;
 An enantiospecific hetero Diels-Alder product
;
_journal_coden_ASTM ACSCEE
_journal_issue 9
_journal_name_full
;
 Acta Crystallographica, Section C: Crystal Structure Communications
;
_journal_page_first 1268
_journal_page_last 1269
_journal_paper_doi 10.1107/S0108270186092636
_journal_volume 42
_journal_year 1986
_chemical_formula_sum 'C19 H24 O8'
_space_group_IT_number 19
_symmetry_cell_setting orthorhombic
_symmetry_Int_Tables_number 19
_symmetry_space_group_name_Hall 'P 2ac 2ab'
_symmetry_space_group_name_H-M 'P 21 21 21'
_cell_angle_alpha 90
_cell_angle_beta 90
_cell_angle_gamma 90
_cell_formula_units_Z 4
_cell_length_a 6.056(1)
_cell_length_b 14.434(6)
_cell_length_c 21.298(4)
_cod_database_code 1100277

loop_
_symmetry_equiv_pos_site_id
_symmetry_equiv_pos_as_xyz
1 x,y,z
2 1/2+x,1/2-y,-z
3 -x,1/2+y,1/2-z
4 1/2-x,-y,1/2+z

loop_
_atom_site_label
_atom_site_type_symbol
_atom_site_fract_x
_atom_site_fract_y
_atom_site_fract_z
O1 O -0.0876(4) 0.8832(2) 0.2058(1)
C2 C 0.0270(7) 0.8346(3) 0.2475(2)
C3 C 0.2339(7) 0.8020(3) 0.2395(2)
C4 C 0.3470(7) 0.8143(3) 0.1787(2)
C41 C 0.2535(7) 0.8967(3) 0.1437(2)
C5 C 0.3130(7) 0.9908(3) 0.1703(3)
C6 C 0.1296(8) 1.0523(3) 0.1469(3)
O7 O -0.0510(5) 0.9908(2) 0.1288(2)
C71 C 0.0040(7) 0.9019(4) 0.1441(2)
C8 C 0.3481(7) 0.7528(3) 0.2905(2)
O9 O 0.2298(5) 0.7484(2) 0.3428(1)
C10 C 0.3212(9) 0.7034(4) 0.3971(2)
O11 O 0.5301(5) 0.7214(3) 0.2859(2)
O12 O 0.2985(4) 0.7308(2) 0.1418(1)
C13 C 0.4558(7) 0.6927(3) 0.1069(2)
O14 O 0.6394(5) 0.7229(2) 0.1010(1)
C15 C 0.3627(6) 0.6093(3) 0.0755(2)
O16 O 0.5436(4) 0.5601(2) 0.0436(1)
C17 C 0.4735(6) 0.4713(3) 0.0351(2)
C18 C 0.2407(6) 0.4658(3) 0.0586(2)
C19 C 0.1099(6) 0.5259(3) 0.0110(2)
C20 C 0.1901(6) 0.6251(3) 0.0244(2)
C21 C 0.2607(6) 0.5316(3) 0.1163(2)
C22 C 0.4221(7) 0.4965(3) 0.1670(2)
C23 C 0.0398(6) 0.5540(3) 0.1473(2)
C24 C 0.1545(8) 0.3694(3) 0.0692(2)
O25 O 0.5885(4) 0.4135(2) 0.0110(1)
H2 H -0.04370 0.82150 0.28680
H4 H 0.50220 0.82390 0.18500
H41 H 0.31690 0.88560 0.10300
H51 H 0.45350 1.01130 0.15470
H52 H 0.31650 0.98930 0.21530
H61 H 0.17840 1.08770 0.11140
H62 H 0.08240 1.09360 0.17970
H71 H -0.05310 0.85680 0.11530
H101 H 0.20620 0.70100 0.42800
H102 H 0.43990 0.74140 0.41220
H103 H 0.37500 0.64200 0.38910
H191 H -0.04610 0.52050 0.01810
H192 H 0.14350 0.50810 -0.03130
H201 H 0.07180 0.66350 0.03940
H202 H 0.25450 0.65270 -0.01220
H221 H 0.55110 0.46890 0.14870
H222 H 0.34650 0.45140 0.19220
H223 H 0.46500 0.54790 0.19290
H231 H -0.06370 0.57900 0.11770
H232 H 0.05870 0.59670 0.18150
H233 H -0.01490 0.49610 0.16320
H241 H 0.00260 0.37470 0.08160
H242 H 0.23550 0.33720 0.10120
H243 H 0.16390 0.33560 0.03050

loop_
_atom_type_symbol
_atom_type_radius_bond
C 0.68
H 0.23
O 0.68
